data_7709160
loop_
_publ_author_name
'Swarbrook, Amelia M.'
'Weekes, Rohan J.'
'Goodwin, Jack W.'
'Hawes, Chris S.'

_publ_section_title
;
 Ligand isomerism fine-tunes structure and stability in zinc complexes of
 fused pyrazolopyridines
;
_journal_name_full 'Dalton Transactions'
_journal_paper_doi 10.1039/D1DT04007C
_journal_year 2022
_chemical_formula_moiety 'C11 H8 N4'
_chemical_formula_sum 'C11 H8 N4'
_chemical_formula_weight 196.21
_space_group_crystal_system monoclinic
_space_group_IT_number 14
_space_group_name_Hall '-P 2yn'
_space_group_name_H-M_alt 'P 1 21/n 1'
_atom_sites_solution_hydrogens geom
_atom_sites_solution_primary dual
_audit_creation_date 2021-07-29
_audit_creation_method
;
Olex2 1.3
(compiled 2020.11.12 svn.r5f609507 for OlexSys, GUI svn.r6272)
;
_audit_update_record
;
2021-11-10 deposited with the CCDC.	2021-12-22 downloaded from the CCDC.
;
_cell_angle_alpha 90
_cell_angle_beta 113.8950(10)
_cell_angle_gamma 90
_cell_formula_units_Z 4
_cell_length_a 6.8153(3)
_cell_length_b 18.8138(9)
_cell_length_c 7.7716(4)
_cell_measurement_reflns_used 8220
_cell_measurement_temperature 150.0
_cell_measurement_theta_max 30.524
_cell_measurement_theta_min 3.064
_cell_volume 911.08(8)
_computing_cell_refinement 'SAINT V8.40B (?, 2016)'
_computing_data_reduction 'SAINT V8.40B (?, 2016)'
_computing_molecular_graphics 'Olex2 1.3 (Dolomanov et al., 2009)'
_computing_publication_material 'Olex2 1.3 (Dolomanov et al., 2009)'
_computing_structure_refinement 'XL  (Sheldrick, 2008)'
_computing_structure_solution 'SHELXT 2014/5 (Sheldrick, 2014)'
_diffrn_ambient_temperature 150.0
_diffrn_measured_fraction_theta_full 0.995
_diffrn_measured_fraction_theta_max 0.997
_diffrn_measurement_device_type 'Bruker APEX-II CCD'
_diffrn_measurement_method '\f and \w scans'
_diffrn_radiation_type MoK\a
_diffrn_radiation_wavelength 0.71073
_diffrn_reflns_av_R_equivalents 0.0370
_diffrn_reflns_av_unetI/netI 0.0229
_diffrn_reflns_Laue_measured_fraction_full 0.995
_diffrn_reflns_Laue_measured_fraction_max 0.997
_diffrn_reflns_limit_h_max 9
_diffrn_reflns_limit_h_min -9
_diffrn_reflns_limit_k_max 26
_diffrn_reflns_limit_k_min -26
_diffrn_reflns_limit_l_max 11
_diffrn_reflns_limit_l_min -11
_diffrn_reflns_number 18810
_diffrn_reflns_point_group_measured_fraction_full 0.995
_diffrn_reflns_point_group_measured_fraction_max 0.997
_diffrn_reflns_theta_full 25.242
_diffrn_reflns_theta_max 30.539
_diffrn_reflns_theta_min 3.065
_diffrn_source_current 20.0
_diffrn_source_power 1.0
_diffrn_source_voltage 50.0
_diffrn_standards_number 0
_exptl_absorpt_coefficient_mu 0.092
_exptl_absorpt_correction_T_max 0.7461
_exptl_absorpt_correction_T_min 0.6982
_exptl_absorpt_correction_type multi-scan
_exptl_absorpt_process_details
;
SADABS-2016/2 (Bruker,2016/2) was used for absorption correction.
wR2(int) was 0.0567 before and 0.0499 after correction.
The Ratio of minimum to maximum transmission is 0.9358.
The \l/2 correction factor is Not present.
;
_exptl_crystal_colour colourless
_exptl_crystal_colour_primary colourless
_exptl_crystal_density_diffrn 1.430
_exptl_crystal_description rod
_exptl_crystal_F_000 408
_exptl_crystal_size_max 0.41
_exptl_crystal_size_mid 0.15
_exptl_crystal_size_min 0.09
_refine_diff_density_max 0.344
_refine_diff_density_min -0.293
_refine_diff_density_rms 0.057
_refine_ls_extinction_method none
_refine_ls_goodness_of_fit_ref 1.133
_refine_ls_hydrogen_treatment constr
_refine_ls_matrix_type full
_refine_ls_number_parameters 136
_refine_ls_number_reflns 2783
_refine_ls_number_restraints 0
_refine_ls_restrained_S_all 1.133
_refine_ls_R_factor_all 0.0629
_refine_ls_R_factor_gt 0.0540
_refine_ls_shift/su_max 0.000
_refine_ls_shift/su_mean 0.000
_refine_ls_structure_factor_coef Fsqd
_refine_ls_weighting_details 'w=1/[\s^2^(Fo^2^)+(0.0571P)^2^+0.4170P] where P=(Fo^2^+2Fc^2^)/3'
_refine_ls_weighting_scheme calc
_refine_ls_wR_factor_gt 0.1281
_refine_ls_wR_factor_ref 0.1324
_reflns_Friedel_coverage 0.000
_reflns_number_gt 2406
_reflns_number_total 2783
_reflns_threshold_expression 'I > 2\s(I)'
_cod_data_source_file d1dt04007c2.cif
_cod_data_source_block L4
_cod_database_code 7709160
_shelx_shelxl_version_number 2018/3
_shelx_space_group_comment
;
The symmetry employed for this shelxl refinement is uniquely defined
by the following loop, which should always be used as a source of
symmetry information in preference to the above space-group names.
They are only intended as comments.
;
_shelx_estimated_absorpt_t_max 0.992
_shelx_estimated_absorpt_t_min 0.963
_olex2_refinement_description
;
1. Fixed Uiso
 At 1.2 times of:
  All C(H) groups
2.a Aromatic/amide H refined with riding coordinates:
 C1(H1), C2(H2), C3(H3), C6(H6), C8(H8), C9(H9), C10(H10), C11(H11)
;
_olex2_submission_special_instructions 'No special instructions were received'

loop_
_space_group_symop_operation_xyz
'x, y, z'
'-x+1/2, y+1/2, -z+1/2'
'-x, -y, -z'
'x-1/2, -y-1/2, z-1/2'

loop_
_atom_site_label
_atom_site_type_symbol
_atom_site_fract_x
_atom_site_fract_y
_atom_site_fract_z
_atom_site_U_iso_or_equiv
_atom_site_adp_type
_atom_site_occupancy
_atom_site_site_symmetry_order
_atom_site_calc_flag
_atom_site_refinement_flags_posn
_atom_site_refinement_flags_adp
_atom_site_refinement_flags_occupancy
_atom_site_disorder_assembly
_atom_site_disorder_group
N1 N 0.14278(17) 0.42497(6) 0.72549(16) 0.0214(2) Uani 1 1 d . . . . .
N2 N 0.45355(16) 0.48422(6) 0.75610(14) 0.0172(2) Uani 1 1 d . . . . .
N3 N 0.67105(16) 0.48825(6) 0.83217(15) 0.0195(2) Uani 1 1 d . . . . .
N4 N 0.50810(18) 0.64468(6) 0.54602(16) 0.0225(2) Uani 1 1 d . . . . .
C1 C 0.6973(2) 0.67147(7) 0.5760(2) 0.0230(3) Uani 1 1 d . . . . .
H1 H 0.699632 0.714766 0.513989 0.028 Uiso 1 1 calc R U . . .
C2 C 0.8986(2) 0.64139(7) 0.69313(19) 0.0232(3) Uani 1 1 d . . . . .
H2 H 1.027415 0.664701 0.705892 0.028 Uiso 1 1 calc R U . . .
C3 C 0.9088(2) 0.57939(7) 0.78741(19) 0.0218(3) Uani 1 1 d . . . . .
H3 H 1.041517 0.558325 0.866593 0.026 Uiso 1 1 calc R U . . .
C4 C 0.70948(19) 0.54859(7) 0.75959(17) 0.0177(2) Uani 1 1 d . . . . .
C5 C 0.51636(19) 0.58243(6) 0.63868(17) 0.0174(2) Uani 1 1 d . . . . .
C6 C 0.35273(19) 0.53862(7) 0.63950(17) 0.0186(2) Uani 1 1 d . . . . .
H6 H 0.202553 0.545333 0.572742 0.022 Uiso 1 1 calc R U . . .
C7 C 0.3550(2) 0.42447(6) 0.80050(17) 0.0177(2) Uani 1 1 d . . . . .
C8 C 0.4825(2) 0.37079(7) 0.91322(18) 0.0221(3) Uani 1 1 d . . . . .
H8 H 0.634688 0.373266 0.962788 0.027 Uiso 1 1 calc R U . . .
C9 C 0.3786(2) 0.31367(7) 0.95016(19) 0.0254(3) Uani 1 1 d . . . . .
H9 H 0.458714 0.275733 1.027436 0.031 Uiso 1 1 calc R U . . .
C10 C 0.1567(2) 0.31220(8) 0.8735(2) 0.0264(3) Uani 1 1 d . . . . .
H10 H 0.081906 0.273179 0.896219 0.032 Uiso 1 1 calc R U . . .
C11 C 0.0460(2) 0.36876(8) 0.7632(2) 0.0253(3) Uani 1 1 d . . . . .
H11 H -0.106367 0.367702 0.711426 0.030 Uiso 1 1 calc R U . . .

loop_
_atom_site_aniso_label
_atom_site_aniso_U_11
_atom_site_aniso_U_22
_atom_site_aniso_U_33
_atom_site_aniso_U_23
_atom_site_aniso_U_13
_atom_site_aniso_U_12
N1 0.0187(5) 0.0236(5) 0.0209(5) -0.0007(4) 0.0072(4) -0.0013(4)
N2 0.0159(5) 0.0184(5) 0.0161(5) 0.0002(4) 0.0053(4) 0.0012(4)
N3 0.0148(5) 0.0223(5) 0.0188(5) 0.0008(4) 0.0041(4) 0.0005(4)
N4 0.0219(5) 0.0204(5) 0.0252(6) 0.0034(4) 0.0098(4) 0.0027(4)
C1 0.0251(6) 0.0216(6) 0.0250(6) 0.0032(5) 0.0129(5) 0.0009(5)
C2 0.0210(6) 0.0254(6) 0.0249(6) -0.0015(5) 0.0111(5) -0.0029(5)
C3 0.0179(5) 0.0252(6) 0.0216(6) -0.0006(5) 0.0073(5) 0.0004(5)
C4 0.0169(5) 0.0196(6) 0.0156(5) -0.0013(4) 0.0056(4) 0.0012(4)
C5 0.0174(5) 0.0182(5) 0.0169(5) -0.0015(4) 0.0072(4) 0.0022(4)
C6 0.0163(5) 0.0196(5) 0.0187(5) 0.0013(4) 0.0059(4) 0.0035(4)
C7 0.0198(5) 0.0178(5) 0.0152(5) -0.0021(4) 0.0068(4) -0.0008(4)
C8 0.0221(6) 0.0223(6) 0.0198(6) 0.0011(5) 0.0062(5) 0.0015(5)
C9 0.0330(7) 0.0205(6) 0.0226(6) 0.0027(5) 0.0110(5) 0.0016(5)
C10 0.0340(7) 0.0227(6) 0.0256(6) -0.0023(5) 0.0152(6) -0.0076(5)
C11 0.0233(6) 0.0283(7) 0.0256(6) -0.0023(5) 0.0112(5) -0.0060(5)

loop_
_atom_type_symbol
_atom_type_description
_atom_type_scat_dispersion_real
_atom_type_scat_dispersion_imag
_atom_type_scat_source
C C 0.0033 0.0016 'International Tables Vol C Tables 4.2.6.8 and 6.1.1.4'
H H 0.0000 0.0000 'International Tables Vol C Tables 4.2.6.8 and 6.1.1.4'
N N 0.0061 0.0033 'International Tables Vol C Tables 4.2.6.8 and 6.1.1.4'

loop_
_geom_angle_atom_site_label_1
_geom_angle_atom_site_label_2
_geom_angle_atom_site_label_3
_geom_angle
_geom_angle_site_symmetry_1
_geom_angle_site_symmetry_3
_geom_angle_publ_flag
C7 N1 C11 116.44(12) . . ?
N3 N2 C7 118.57(10) . . ?
C6 N2 N3 114.68(10) . . ?
C6 N2 C7 126.73(11) . . ?
C4 N3 N2 103.25(10) . . ?
C1 N4 C5 114.07(11) . . ?
N4 C1 H1 117.1 . . ?
N4 C1 C2 125.75(12) . . ?
C2 C1 H1 117.1 . . ?
C1 C2 H2 119.6 . . ?
C3 C2 C1 120.70(12) . . ?
C3 C2 H2 119.6 . . ?
C2 C3 H3 122.2 . . ?
C2 C3 C4 115.61(12) . . ?
C4 C3 H3 122.2 . . ?
N3 C4 C3 128.59(11) . . ?
N3 C4 C5 111.80(11) . . ?
C3 C4 C5 119.60(12) . . ?
N4 C5 C4 124.26(11) . . ?
N4 C5 C6 130.58(12) . . ?
C6 C5 C4 105.16(11) . . ?
N2 C6 C5 105.11(10) . . ?
N2 C6 H6 127.4 . . ?
C5 C6 H6 127.4 . . ?
N1 C7 N2 115.29(11) . . ?
N1 C7 C8 125.22(12) . . ?
C8 C7 N2 119.48(11) . . ?
C7 C8 H8 121.5 . . ?
C9 C8 C7 117.09(12) . . ?
C9 C8 H8 121.5 . . ?
C8 C9 H9 120.3 . . ?
C8 C9 C10 119.33(13) . . ?
C10 C9 H9 120.3 . . ?
C9 C10 H10 120.7 . . ?
C11 C10 C9 118.56(13) . . ?
C11 C10 H10 120.7 . . ?
N1 C11 C10 123.35(13) . . ?
N1 C11 H11 118.3 . . ?
C10 C11 H11 118.3 . . ?

loop_
_geom_bond_atom_site_label_1
_geom_bond_atom_site_label_2
_geom_bond_distance
_geom_bond_site_symmetry_2
_geom_bond_publ_flag
N1 C7 1.3225(16) . ?
N1 C11 1.3399(17) . ?
N2 N3 1.3574(14) . ?
N2 C6 1.3551(15) . ?
N2 C7 1.4217(16) . ?
N3 C4 1.3399(16) . ?
N4 C1 1.3141(17) . ?
N4 C5 1.3641(16) . ?
C1 H1 0.9500 . ?
C1 C2 1.4212(19) . ?
C2 H2 0.9500 . ?
C2 C3 1.3641(19) . ?
C3 H3 0.9500 . ?
C3 C4 1.4109(17) . ?
C4 C5 1.4208(16) . ?
C5 C6 1.3888(17) . ?
C6 H6 0.9500 . ?
C7 C8 1.3878(17) . ?
C8 H8 0.9500 . ?
C8 C9 1.3795(19) . ?
C9 H9 0.9500 . ?
C9 C10 1.383(2) . ?
C10 H10 0.9500 . ?
C10 C11 1.383(2) . ?
C11 H11 0.9500 . ?

loop_
_geom_torsion_atom_site_label_1
_geom_torsion_atom_site_label_2
_geom_torsion_atom_site_label_3
_geom_torsion_atom_site_label_4
_geom_torsion
_geom_torsion_site_symmetry_1
_geom_torsion_site_symmetry_2
_geom_torsion_site_symmetry_3
_geom_torsion_site_symmetry_4
_geom_torsion_publ_flag
N1 C7 C8 C9 -0.3(2) . . . . ?
N2 N3 C4 C3 -179.02(12) . . . . ?
N2 N3 C4 C5 0.18(13) . . . . ?
N2 C7 C8 C9 -179.28(11) . . . . ?
N3 N2 C6 C5 -0.25(14) . . . . ?
N3 N2 C7 N1 178.30(10) . . . . ?
N3 N2 C7 C8 -2.63(17) . . . . ?
N3 C4 C5 N4 179.96(12) . . . . ?
N3 C4 C5 C6 -0.33(14) . . . . ?
N4 C1 C2 C3 -0.1(2) . . . . ?
N4 C5 C6 N2 -179.98(12) . . . . ?
C1 N4 C5 C4 0.70(18) . . . . ?
C1 N4 C5 C6 -178.93(13) . . . . ?
C1 C2 C3 C4 0.10(19) . . . . ?
C2 C3 C4 N3 179.45(13) . . . . ?
C2 C3 C4 C5 0.31(18) . . . . ?
C3 C4 C5 N4 -0.76(19) . . . . ?
C3 C4 C5 C6 178.95(11) . . . . ?
C4 C5 C6 N2 0.33(13) . . . . ?
C5 N4 C1 C2 -0.2(2) . . . . ?
C6 N2 N3 C4 0.05(14) . . . . ?
C6 N2 C7 N1 -3.38(18) . . . . ?
C6 N2 C7 C8 175.68(12) . . . . ?
C7 N1 C11 C10 -0.2(2) . . . . ?
C7 N2 N3 C4 178.57(10) . . . . ?
C7 N2 C6 C5 -178.63(11) . . . . ?
C7 C8 C9 C10 0.5(2) . . . . ?
C8 C9 C10 C11 -0.6(2) . . . . ?
C9 C10 C11 N1 0.4(2) . . . . ?
C11 N1 C7 N2 179.12(11) . . . . ?
C11 N1 C7 C8 0.12(19) . . . . ?
